data_7214018
loop_
_publ_author_name
'Tanaka, Yuki'
'Tabata, Hideyuki'
'Tajima, Nobuo'
'Kuroda, Reiko'
'Imai, Yoshitane'

_publ_section_title
;
 Control of crystal structures of fluorescent two-component supramolecular
 systems by varying substituents and their positions
;
_journal_issue 9
_journal_name_full CrystEngComm
_journal_page_first 1741
_journal_paper_doi 10.1039/c3ce42128g
_journal_volume 16
_journal_year 2014
_chemical_formula_sum 'C19 H19 N O2'
_chemical_formula_weight 293.35
_chemical_name_systematic
;
 ?
;
_space_group_IT_number 14
_symmetry_cell_setting monoclinic
_symmetry_space_group_name_Hall '-P 2ybc'
_symmetry_space_group_name_H-M 'P 1 21/c 1'
_atom_sites_solution_hydrogens geom
_atom_sites_solution_primary direct
_atom_sites_solution_secondary difmap
_audit_creation_method SHELXL-97
_cell_angle_alpha 90.00
_cell_angle_beta 90.680(3)
_cell_angle_gamma 90.00
_cell_formula_units_Z 4
_cell_length_a 15.604(4)
_cell_length_b 6.2630(14)
_cell_length_c 15.601(4)
_cell_measurement_reflns_used 3501
_cell_measurement_temperature 100(2)
_cell_measurement_theta_max 30.91
_cell_measurement_theta_min 2.61
_cell_volume 1524.5(6)
_computing_structure_refinement 'SHELXL-97 (Sheldrick, 2008)'
_computing_structure_solution 'SHELXS-97 (Sheldrick, 2008)'
_diffrn_ambient_temperature 100(2)
_diffrn_measured_fraction_theta_full 0.978
_diffrn_measured_fraction_theta_max 0.874
_diffrn_measurement_device_type 'Rigaku Saturn'
_diffrn_measurement_method \w-scans
_diffrn_radiation_monochromator graphite
_diffrn_radiation_source 'fine-focus sealed tube'
_diffrn_radiation_type MoK\a
_diffrn_radiation_wavelength 0.71073
_diffrn_reflns_av_R_equivalents 0.0311
_diffrn_reflns_av_sigmaI/netI 0.0305
_diffrn_reflns_limit_h_max 21
_diffrn_reflns_limit_h_min -22
_diffrn_reflns_limit_k_max 8
_diffrn_reflns_limit_k_min -8
_diffrn_reflns_limit_l_max 21
_diffrn_reflns_limit_l_min -21
_diffrn_reflns_number 11871
_diffrn_reflns_theta_full 25.00
_diffrn_reflns_theta_max 30.91
_diffrn_reflns_theta_min 2.61
_exptl_absorpt_coefficient_mu 0.083
_exptl_absorpt_correction_T_max 0.9918
_exptl_absorpt_correction_T_min 0.9693
_exptl_absorpt_correction_type empirical
_exptl_absorpt_process_details multi-scan
_exptl_crystal_colour Colorless
_exptl_crystal_density_diffrn 1.278
_exptl_crystal_density_method 'not measured'
_exptl_crystal_description Block
_exptl_crystal_F_000 624
_exptl_crystal_size_max 0.38
_exptl_crystal_size_mid 0.12
_exptl_crystal_size_min 0.10
_refine_diff_density_max 0.390
_refine_diff_density_min -0.221
_refine_diff_density_rms 0.052
_refine_ls_extinction_method none
_refine_ls_goodness_of_fit_ref 1.058
_refine_ls_hydrogen_treatment constr
_refine_ls_matrix_type full
_refine_ls_number_parameters 201
_refine_ls_number_reflns 4208
_refine_ls_number_restraints 0
_refine_ls_restrained_S_all 1.058
_refine_ls_R_factor_all 0.0526
_refine_ls_R_factor_gt 0.0433
_refine_ls_shift/su_max 0.000
_refine_ls_shift/su_mean 0.000
_refine_ls_structure_factor_coef Fsqd
_refine_ls_weighting_details 'calc w=1/[\s^2^(Fo^2^)+(0.0689P)^2^+0.3558P] where P=(Fo^2^+2Fc^2^)/3'
_refine_ls_weighting_scheme calc
_refine_ls_wR_factor_gt 0.1152
_refine_ls_wR_factor_ref 0.1234
_reflns_number_gt 3501
_reflns_number_total 4208
_reflns_threshold_expression >2\s(I)
_cod_data_source_file c3ce42128g.txt
_cod_data_source_block m-methylbenzylamine
_cod_depositor_comments
;
The following automatic conversions were performed:

'_symmetry_cell_setting' value 'Monoclinic' changed to 'monoclinic'
according to
/usr/data/users/saulius/automatic-downloads/current/RSC/lib/dictionaries/cif_core.dic
dictionary named 'cif_core.dic' version 2.4.2 from 2011-04-26.

Automatic conversion script
Id: cif_fix_values 2281 2013-09-26 08:29:07Z andrius 
;
_cod_original_sg_symbol_H-M P21/c
_cod_database_code 7214018

loop_
_symmetry_equiv_pos_as_xyz
'x, y, z'
'-x, y+1/2, -z+1/2'
'-x, -y, -z'
'x, -y-1/2, z-1/2'

loop_
_atom_site_label
_atom_site_type_symbol
_atom_site_fract_x
_atom_site_fract_y
_atom_site_fract_z
_atom_site_U_iso_or_equiv
_atom_site_adp_type
_atom_site_occupancy
_atom_site_symmetry_multiplicity
_atom_site_calc_flag
_atom_site_refinement_flags
C1 C 0.32169(6) 0.24710(17) 0.70773(6) 0.0163(2) Uani 1 1 d .
H1 H 0.3123 0.3813 0.7344 0.020 Uiso 1 1 calc R
C2 C 0.25533(6) 0.10274(16) 0.70138(6) 0.0156(2) Uani 1 1 d .
C3 C 0.26916(6) -0.09792(17) 0.66170(7) 0.0184(2) Uani 1 1 d .
H3 H 0.2233 -0.1971 0.6569 0.022 Uiso 1 1 calc R
C4 C 0.34835(7) -0.15021(17) 0.63010(7) 0.0185(2) Uani 1 1 d .
H4 H 0.3567 -0.2857 0.6042 0.022 Uiso 1 1 calc R
C5 C 0.50053(7) -0.05218(18) 0.60405(7) 0.0205(2) Uani 1 1 d .
H5 H 0.5108 -0.1869 0.5782 0.025 Uiso 1 1 calc R
C6 C 0.56578(7) 0.0940(2) 0.61042(7) 0.0230(2) Uani 1 1 d .
H6 H 0.6207 0.0597 0.5887 0.028 Uiso 1 1 calc R
C7 C 0.55198(7) 0.29523(19) 0.64903(7) 0.0226(2) Uani 1 1 d .
H7 H 0.5977 0.3951 0.6532 0.027 Uiso 1 1 calc R
C8 C 0.47276(7) 0.34671(18) 0.68050(7) 0.0196(2) Uani 1 1 d .
H8 H 0.4639 0.4824 0.7061 0.024 Uiso 1 1 calc R
C9 C 0.40403(6) 0.19831(17) 0.67497(6) 0.0160(2) Uani 1 1 d .
C10 C 0.41764(6) -0.00394(17) 0.63583(6) 0.0168(2) Uani 1 1 d .
C11 C 0.16753(6) 0.16698(16) 0.73160(6) 0.0156(2) Uani 1 1 d .
O12 O 0.16053(5) 0.33548(12) 0.77446(5) 0.02003(17) Uani 1 1 d .
O13 O 0.10410(5) 0.05042(12) 0.70893(5) 0.01954(17) Uani 1 1 d .
C21 C 0.08804(6) 0.59899(18) 0.55674(7) 0.0187(2) Uani 1 1 d .
C22 C 0.14937(6) 0.44371(17) 0.53860(7) 0.0180(2) Uani 1 1 d .
H22 H 0.1487 0.3123 0.5690 0.022 Uiso 1 1 calc R
C23 C 0.21168(6) 0.47835(18) 0.47651(7) 0.0186(2) Uani 1 1 d .
C24 C 0.20900(7) 0.66961(18) 0.43036(7) 0.0218(2) Uani 1 1 d .
H24 H 0.2491 0.6930 0.3860 0.026 Uiso 1 1 calc R
C25 C 0.14877(8) 0.82592(19) 0.44820(7) 0.0239(2) Uani 1 1 d .
H25 H 0.1481 0.9556 0.4166 0.029 Uiso 1 1 calc R
C26 C 0.08932(7) 0.79182(19) 0.51250(7) 0.0226(2) Uani 1 1 d .
H26 H 0.0494 0.9007 0.5263 0.027 Uiso 1 1 calc R
C27 C 0.02062(7) 0.5591(2) 0.62326(7) 0.0232(2) Uani 1 1 d .
H27A H -0.0326 0.6353 0.6064 0.028 Uiso 1 1 calc R
H27B H 0.0075 0.4045 0.6250 0.028 Uiso 1 1 calc R
C28 C 0.28007(7) 0.3142(2) 0.46031(8) 0.0255(2) Uani 1 1 d .
H28A H 0.2715 0.1914 0.4982 0.038 Uiso 1 1 calc R
H28B H 0.3366 0.3771 0.4718 0.038 Uiso 1 1 calc R
H28C H 0.2766 0.2674 0.4004 0.038 Uiso 1 1 calc R
N29 N 0.04815(5) 0.63117(14) 0.71064(6) 0.01704(18) Uani 1 1 d .
H29A H 0.0882 0.5395 0.7321 0.026 Uiso 1 1 calc R
H29B H 0.0020 0.6334 0.7458 0.026 Uiso 1 1 calc R
H29C H 0.0710 0.7646 0.7073 0.026 Uiso 1 1 calc R

loop_
_atom_site_aniso_label
_atom_site_aniso_U_11
_atom_site_aniso_U_22
_atom_site_aniso_U_33
_atom_site_aniso_U_23
_atom_site_aniso_U_13
_atom_site_aniso_U_12
C1 0.0161(4) 0.0162(4) 0.0167(4) -0.0003(4) 0.0015(3) 0.0014(4)
C2 0.0136(4) 0.0171(5) 0.0162(4) 0.0006(4) 0.0010(3) 0.0017(4)
C3 0.0148(4) 0.0191(5) 0.0213(5) -0.0012(4) -0.0001(4) 0.0001(4)
C4 0.0172(5) 0.0172(5) 0.0212(5) -0.0036(4) 0.0005(4) 0.0020(4)
C5 0.0176(5) 0.0224(5) 0.0214(5) -0.0024(4) 0.0029(4) 0.0033(4)
C6 0.0156(5) 0.0293(6) 0.0242(5) 0.0001(4) 0.0043(4) 0.0025(4)
C7 0.0164(5) 0.0259(5) 0.0255(5) 0.0010(4) 0.0030(4) -0.0031(4)
C8 0.0173(5) 0.0208(5) 0.0208(5) -0.0008(4) 0.0014(4) -0.0011(4)
C9 0.0146(4) 0.0181(5) 0.0153(4) 0.0011(4) 0.0000(3) 0.0006(4)
C10 0.0148(4) 0.0192(5) 0.0164(4) -0.0001(4) 0.0006(3) 0.0021(4)
C11 0.0144(4) 0.0167(4) 0.0158(4) 0.0023(3) 0.0014(3) 0.0017(3)
O12 0.0184(4) 0.0204(4) 0.0213(4) -0.0036(3) 0.0010(3) 0.0034(3)
O13 0.0138(3) 0.0197(4) 0.0253(4) -0.0009(3) 0.0033(3) -0.0010(3)
C21 0.0146(4) 0.0249(5) 0.0165(4) -0.0009(4) -0.0004(4) -0.0004(4)
C22 0.0177(5) 0.0196(5) 0.0167(4) 0.0010(4) -0.0003(4) -0.0016(4)
C23 0.0150(4) 0.0232(5) 0.0175(5) -0.0010(4) -0.0001(3) -0.0002(4)
C24 0.0185(5) 0.0268(5) 0.0200(5) 0.0027(4) 0.0018(4) -0.0056(4)
C25 0.0268(6) 0.0215(5) 0.0234(5) 0.0055(4) -0.0040(4) -0.0025(4)
C26 0.0204(5) 0.0233(5) 0.0240(5) -0.0007(4) -0.0030(4) 0.0041(4)
C27 0.0147(5) 0.0347(6) 0.0203(5) -0.0039(4) 0.0022(4) -0.0032(4)
C28 0.0224(5) 0.0303(6) 0.0238(5) -0.0016(5) 0.0037(4) 0.0056(4)
N29 0.0139(4) 0.0180(4) 0.0194(4) -0.0008(3) 0.0031(3) 0.0009(3)

loop_
_atom_type_symbol
_atom_type_description
_atom_type_scat_dispersion_real
_atom_type_scat_dispersion_imag
_atom_type_scat_source
C C 0.0033 0.0016 'International Tables Vol C Tables 4.2.6.8 and 6.1.1.4'
H H 0.0000 0.0000 'International Tables Vol C Tables 4.2.6.8 and 6.1.1.4'
N N 0.0061 0.0033 'International Tables Vol C Tables 4.2.6.8 and 6.1.1.4'
O O 0.0106 0.0060 'International Tables Vol C Tables 4.2.6.8 and 6.1.1.4'

loop_
_geom_angle_atom_site_label_1
_geom_angle_atom_site_label_2
_geom_angle_atom_site_label_3
_geom_angle
C2 C1 C9 120.99(9)
C1 C2 C3 119.66(9)
C1 C2 C11 119.15(9)
C3 C2 C11 121.06(9)
C4 C3 C2 120.62(10)
C3 C4 C10 120.71(10)
C6 C5 C10 120.66(10)
C5 C6 C7 120.58(10)
C8 C7 C6 120.23(10)
C7 C8 C9 120.43(10)
C8 C9 C1 121.48(10)
C8 C9 C10 119.46(9)
C1 C9 C10 119.06(9)
C4 C10 C5 122.41(10)
C4 C10 C9 118.95(9)
C5 C10 C9 118.64(9)
O12 C11 O13 123.82(9)
O12 C11 C2 118.41(9)
O13 C11 C2 117.71(9)
C26 C21 C22 119.37(10)
C26 C21 C27 119.98(10)
C22 C21 C27 120.65(10)
C21 C22 C23 121.11(10)
C22 C23 C24 118.25(10)
C22 C23 C28 120.73(10)
C24 C23 C28 121.03(10)
C25 C24 C23 121.15(10)
C24 C25 C26 119.71(11)
C25 C26 C21 120.30(10)
N29 C27 C21 112.49(9)

loop_
_geom_bond_atom_site_label_1
_geom_bond_atom_site_label_2
_geom_bond_distance
C1 C2 1.3773(14)
C1 C9 1.4216(14)
C2 C3 1.4185(15)
C2 C11 1.5088(14)
C3 C4 1.3754(14)
C4 C10 1.4191(15)
C5 C6 1.3720(16)
C5 C10 1.4231(14)
C6 C7 1.4145(17)
C7 C8 1.3739(15)
C8 C9 1.4210(14)
C9 C10 1.4232(15)
C11 O12 1.2547(13)
C11 O13 1.2764(12)
C21 C26 1.3913(16)
C21 C22 1.3957(15)
C21 C27 1.5074(15)
C22 C23 1.3974(14)
C23 C24 1.3980(16)
C23 C28 1.5052(16)
C24 C25 1.3875(17)
C25 C26 1.3909(16)
C27 N29 1.4944(14)
